data_4106356
loop_
_publ_author_name
'David L. Sloman'
'Jeffrey W. Bacon'
'John A. Porco'

_publ_section_title
;
 Total Synthesis and Absolute Stereochemical Assignment of Kibdelone C
;
_journal_name_full 'Journal of the American Chemical Society'
_journal_page_first 9952
_journal_page_last 9955
_journal_paper_doi 10.1021/ja203642n
_journal_volume 133
_journal_year 2011
_chemical_absolute_configuration ad
_chemical_formula_moiety 'C29 H26 Br I O6'
_chemical_formula_sum 'C29 H26 Br I O6'
_chemical_formula_weight 677.31
_chemical_name_systematic
; 
 ? 
;
_space_group_IT_number 4
_symmetry_cell_setting monoclinic
_symmetry_space_group_name_Hall 'P 2yb'
_symmetry_space_group_name_H-M 'P 1 21 1'
_atom_sites_solution_hydrogens geom
_atom_sites_solution_primary direct
_atom_sites_solution_secondary difmap
_audit_creation_method SHELXL-97
_cell_angle_alpha 90.00
_cell_angle_beta 110.216(3)
_cell_angle_gamma 90.00
_cell_formula_units_Z 2
_cell_length_a 10.8945(6)
_cell_length_b 9.8099(5)
_cell_length_c 13.8138(9)
_cell_measurement_reflns_used 9908
_cell_measurement_temperature 173(2)
_cell_measurement_theta_max 31.43
_cell_measurement_theta_min 2.60
_cell_volume 1385.39(14)
_computing_cell_refinement 'Bruker SAINT+'
_computing_data_collection 'Bruker APEX2'
_computing_data_reduction 'Bruker SAINT+'
_computing_molecular_graphics 'Bruker SHELXTL'
_computing_publication_material 'Bruker SHELXTL'
_computing_structure_refinement 'SHELXL-97 (Sheldrick, 1997)'
_computing_structure_solution 'SHELXS-97 (Sheldrick, 1990)'
_diffrn_ambient_temperature 173(2)
_diffrn_measured_fraction_theta_full 0.989
_diffrn_measured_fraction_theta_max 0.989
_diffrn_measurement_device_type 'Bruker X8 APEX II diffractometer'
_diffrn_measurement_method 'phi and omega scans'
_diffrn_radiation_monochromator graphite
_diffrn_radiation_source 'fine-focus sealed tube'
_diffrn_radiation_type MoK\a
_diffrn_radiation_wavelength 0.71073
_diffrn_reflns_av_R_equivalents 0.0317
_diffrn_reflns_av_sigmaI/netI 0.0394
_diffrn_reflns_limit_h_max 16
_diffrn_reflns_limit_h_min -16
_diffrn_reflns_limit_k_max 14
_diffrn_reflns_limit_k_min -14
_diffrn_reflns_limit_l_max 20
_diffrn_reflns_limit_l_min -20
_diffrn_reflns_number 37226
_diffrn_reflns_theta_full 32.65
_diffrn_reflns_theta_max 32.65
_diffrn_reflns_theta_min 1.57
_diffrn_standards_number 0
_exptl_absorpt_coefficient_mu 2.638
_exptl_absorpt_correction_T_max 0.8794
_exptl_absorpt_correction_T_min 0.4184
_exptl_absorpt_correction_type multi-scan
_exptl_absorpt_process_details SADABS
_exptl_crystal_colour colourless
_exptl_crystal_density_diffrn 1.624
_exptl_crystal_description rod
_exptl_crystal_F_000 672
_exptl_crystal_size_max 0.40
_exptl_crystal_size_mid 0.15
_exptl_crystal_size_min 0.05
_refine_diff_density_max 1.377
_refine_diff_density_min -1.919
_refine_diff_density_rms 0.082
_refine_ls_abs_structure_details 'Flack H D (1983), Acta Cryst. A39, 876-881'
_refine_ls_abs_structure_Flack 0.006(6)
_refine_ls_extinction_method none
_refine_ls_goodness_of_fit_ref 1.037
_refine_ls_hydrogen_treatment riding
_refine_ls_matrix_type full
_refine_ls_number_parameters 335
_refine_ls_number_reflns 9879
_refine_ls_number_restraints 1
_refine_ls_restrained_S_all 1.037
_refine_ls_R_factor_all 0.0397
_refine_ls_R_factor_gt 0.0309
_refine_ls_shift/su_max 0.041
_refine_ls_shift/su_mean 0.002
_refine_ls_structure_factor_coef Fsqd
_refine_ls_weighting_details 'calc w=1/[\s^2^(Fo^2^)+(0.0345P)^2^+0.4338P] where P=(Fo^2^+2Fc^2^)/3'
_refine_ls_weighting_scheme calc
_refine_ls_wR_factor_gt 0.0713
_refine_ls_wR_factor_ref 0.0752
_reflns_number_gt 8682
_reflns_number_total 9879
_reflns_threshold_expression >2sigma(I)
_cod_data_source_file ja203642n_si_003.cif
_cod_data_source_block porco127
_cod_database_code 4106356

loop_
_symmetry_equiv_pos_as_xyz
'x, y, z'
'-x, y+1/2, -z'

loop_
_atom_site_label
_atom_site_type_symbol
_atom_site_fract_x
_atom_site_fract_y
_atom_site_fract_z
_atom_site_U_iso_or_equiv
_atom_site_adp_type
_atom_site_occupancy
_atom_site_symmetry_multiplicity
_atom_site_calc_flag
_atom_site_refinement_flags
I1 I 0.730844(11) -0.244487(18) 0.274947(9) 0.02656(3) Uani 1 1 d .
Br1 Br 1.20406(3) -0.93232(7) -0.02199(3) 0.09220(17) Uani 1 1 d .
O1 O 0.53649(18) -0.44867(18) 0.12615(13) 0.0425(5) Uani 1 1 d .
O2 O 0.59763(17) -0.65991(17) 0.10737(12) 0.0352(4) Uani 1 1 d .
O3 O 0.84190(10) -0.7388(2) 0.26211(9) 0.0221(2) Uani 1 1 d .
O4 O 0.74817(15) -0.94462(18) 0.21628(13) 0.0336(4) Uani 1 1 d .
O5 O 0.75745(12) -0.43208(16) 0.48965(10) 0.0233(3) Uani 1 1 d .
O6 O 0.85596(13) -0.83677(16) 0.45290(12) 0.0260(3) Uani 1 1 d .
C1 C 0.75763(16) -0.4485(2) 0.32278(14) 0.0196(4) Uani 1 1 d .
C2 C 0.84421(16) -0.4593(2) 0.43476(14) 0.0213(4) Uani 1 1 d .
H2A H 0.9142 -0.3882 0.4513 0.026 Uiso 1 1 calc R
C3 C 0.90550(18) -0.5998(2) 0.46203(16) 0.0243(4) Uani 1 1 d .
H3A H 0.9740 -0.6125 0.4309 0.029 Uiso 1 1 calc R
H3B H 0.9468 -0.6084 0.5378 0.029 Uiso 1 1 calc R
C4 C 0.80080(17) -0.70711(19) 0.42182(15) 0.0208(4) Uani 1 1 d .
H4A H 0.7303 -0.6908 0.4514 0.025 Uiso 1 1 calc R
C5 C 0.74247(17) -0.6991(2) 0.30514(15) 0.0192(3) Uani 1 1 d .
H5A H 0.6654 -0.7615 0.2792 0.023 Uiso 1 1 calc R
C6 C 0.70282(16) -0.5552(2) 0.26601(13) 0.0186(3) Uani 1 1 d .
C7 C 0.60408(18) -0.5449(2) 0.15989(14) 0.0224(4) Uani 1 1 d .
C8 C 0.5012(3) -0.6625(3) 0.0052(2) 0.0513(8) Uani 1 1 d .
H8A H 0.5045 -0.7508 -0.0271 0.077 Uiso 1 1 calc R
H8B H 0.5195 -0.5895 -0.0363 0.077 Uiso 1 1 calc R
H8C H 0.4140 -0.6492 0.0093 0.077 Uiso 1 1 calc R
C9 C 0.82908(19) -0.8611(2) 0.21608(16) 0.0241(4) Uani 1 1 d .
C10 C 0.92618(19) -0.8780(2) 0.16350(16) 0.0280(4) Uani 1 1 d .
C11 C 0.9431(3) -1.0052(3) 0.1286(2) 0.0497(7) Uani 1 1 d .
H11A H 0.8954 -1.0806 0.1405 0.060 Uiso 1 1 calc R
C12 C 1.0298(3) -1.0237(4) 0.0759(3) 0.0652(9) Uani 1 1 d .
H12A H 1.0431 -1.1116 0.0525 0.078 Uiso 1 1 calc R
C13 C 1.0959(2) -0.9128(4) 0.05820(19) 0.0515(8) Uani 1 1 d .
C14 C 1.0867(2) -0.7871(3) 0.0982(2) 0.0472(8) Uani 1 1 d .
H14A H 1.1383 -0.7132 0.0896 0.057 Uiso 1 1 calc R
C15 C 1.0007(2) -0.7693(3) 0.15156(18) 0.0356(6) Uani 1 1 d .
H15A H 0.9930 -0.6827 0.1798 0.043 Uiso 1 1 calc R
C16 C 0.8203(2) -0.3726(3) 0.58785(17) 0.0343(5) Uani 1 1 d .
H16A H 0.8423 -0.2763 0.5800 0.041 Uiso 1 1 calc R
H16B H 0.9023 -0.4222 0.6248 0.041 Uiso 1 1 calc R
C17 C 0.72902(18) -0.3805(2) 0.64750(15) 0.0267(4) Uani 1 1 d .
C18 C 0.67663(19) -0.2642(3) 0.67301(17) 0.0320(5) Uani 1 1 d .
H18A H 0.6965 -0.1779 0.6509 0.038 Uiso 1 1 calc R
C19 C 0.5949(2) -0.2718(3) 0.7308(2) 0.0389(7) Uani 1 1 d .
H19A H 0.5598 -0.1909 0.7487 0.047 Uiso 1 1 calc R
C20 C 0.5649(2) -0.3965(3) 0.76214(18) 0.0337(5) Uani 1 1 d .
H20A H 0.5103 -0.4019 0.8028 0.040 Uiso 1 1 calc R
C21 C 0.6139(2) -0.5129(3) 0.7347(2) 0.0378(6) Uani 1 1 d .
H21A H 0.5912 -0.5992 0.7546 0.045 Uiso 1 1 calc R
C22 C 0.6962(2) -0.5054(3) 0.6782(2) 0.0351(5) Uani 1 1 d .
H22A H 0.7307 -0.5867 0.6602 0.042 Uiso 1 1 calc R
C23 C 0.7660(2) -0.9322(2) 0.46844(16) 0.0281(4) Uani 1 1 d .
H23A H 0.7997 -1.0256 0.4668 0.034 Uiso 1 1 calc R
H23B H 0.6814 -0.9242 0.4110 0.034 Uiso 1 1 calc R
C24 C 0.74352(19) -0.9116(2) 0.56865(17) 0.0267(4) Uani 1 1 d .
C25 C 0.6178(2) -0.9061(3) 0.5721(2) 0.0385(6) Uani 1 1 d .
H25A H 0.5448 -0.9108 0.5098 0.046 Uiso 1 1 calc R
C26 C 0.5977(3) -0.8939(3) 0.6651(3) 0.0516(7) Uani 1 1 d .
H26A H 0.5112 -0.8916 0.6666 0.062 Uiso 1 1 calc R
C27 C 0.7015(3) -0.8852(3) 0.7544(2) 0.0526(7) Uani 1 1 d .
H27A H 0.6873 -0.8764 0.8182 0.063 Uiso 1 1 calc R
C28 C 0.8277(3) -0.8891(3) 0.7530(2) 0.0465(7) Uani 1 1 d .
H28A H 0.9000 -0.8832 0.8156 0.056 Uiso 1 1 calc R
C29 C 0.8482(2) -0.9016(3) 0.65991(17) 0.0335(5) Uani 1 1 d .
H29A H 0.9349 -0.9034 0.6589 0.040 Uiso 1 1 calc R

loop_
_atom_site_aniso_label
_atom_site_aniso_U_11
_atom_site_aniso_U_22
_atom_site_aniso_U_33
_atom_site_aniso_U_23
_atom_site_aniso_U_13
_atom_site_aniso_U_12
I1 0.03417(5) 0.01693(5) 0.02814(5) -0.00160(6) 0.01020(4) -0.00160(7)
Br1 0.04496(12) 0.1955(5) 0.04635(14) -0.0339(2) 0.02882(11) 0.0056(2)
O1 0.0541(9) 0.0274(9) 0.0283(8) -0.0006(7) -0.0083(7) 0.0091(8)
O2 0.0464(8) 0.0259(8) 0.0231(7) -0.0071(6) -0.0009(6) -0.0010(7)
O3 0.0229(4) 0.0199(5) 0.0273(5) -0.0056(8) 0.0136(4) -0.0028(8)
O4 0.0384(7) 0.0204(8) 0.0490(9) -0.0051(6) 0.0239(6) -0.0021(6)
O5 0.0223(5) 0.0297(7) 0.0183(5) -0.0057(5) 0.0078(4) -0.0016(5)
O6 0.0251(6) 0.0242(7) 0.0289(7) 0.0065(6) 0.0097(5) 0.0079(6)
C1 0.0189(6) 0.0216(9) 0.0203(7) -0.0002(7) 0.0094(6) -0.0012(6)
C2 0.0198(6) 0.0230(9) 0.0204(8) -0.0035(7) 0.0061(6) -0.0022(7)
C3 0.0198(7) 0.0275(10) 0.0231(8) -0.0012(7) 0.0045(6) 0.0015(7)
C4 0.0196(6) 0.0221(10) 0.0209(7) 0.0017(6) 0.0070(6) 0.0031(6)
C5 0.0200(6) 0.0196(8) 0.0203(7) -0.0006(6) 0.0101(6) -0.0003(6)
C6 0.0198(6) 0.0187(9) 0.0184(7) 0.0008(6) 0.0079(6) -0.0002(6)
C7 0.0266(7) 0.0224(9) 0.0175(7) 0.0004(7) 0.0067(6) -0.0051(7)
C8 0.0670(16) 0.0444(15) 0.0262(11) -0.0107(11) -0.0046(11) -0.0146(14)
C9 0.0289(8) 0.0214(9) 0.0246(8) -0.0004(7) 0.0123(7) 0.0029(7)
C10 0.0264(8) 0.0358(12) 0.0236(8) -0.0035(8) 0.0111(7) 0.0051(8)
C11 0.0455(11) 0.0483(16) 0.0638(16) -0.0281(12) 0.0295(11) -0.0060(11)
C12 0.0493(13) 0.084(2) 0.0668(17) -0.0470(16) 0.0253(13) 0.0017(14)
C13 0.0297(9) 0.097(2) 0.0310(10) -0.0112(14) 0.0150(8) 0.0091(13)
C14 0.0325(9) 0.078(2) 0.0362(11) 0.0147(11) 0.0186(9) 0.0093(10)
C15 0.0338(8) 0.0400(18) 0.0387(10) 0.0107(9) 0.0195(8) 0.0086(8)
C16 0.0306(8) 0.0489(14) 0.0260(9) -0.0174(9) 0.0132(7) -0.0123(9)
C17 0.0243(7) 0.0361(12) 0.0196(8) -0.0065(8) 0.0076(6) -0.0014(8)
C18 0.0335(8) 0.0280(15) 0.0387(10) -0.0013(9) 0.0177(7) 0.0012(8)
C19 0.0330(8) 0.044(2) 0.0453(12) -0.0045(10) 0.0203(8) 0.0064(9)
C20 0.0275(8) 0.0442(13) 0.0321(10) 0.0062(10) 0.0140(7) 0.0057(9)
C21 0.0389(10) 0.0376(13) 0.0402(12) 0.0094(10) 0.0178(9) 0.0018(9)
C22 0.0378(10) 0.0303(12) 0.0414(11) -0.0058(9) 0.0189(9) 0.0000(9)
C23 0.0298(8) 0.0230(10) 0.0273(9) 0.0047(8) 0.0045(7) 0.0017(8)
C24 0.0269(8) 0.0185(9) 0.0355(10) 0.0059(8) 0.0118(7) 0.0023(7)
C25 0.0277(9) 0.0263(11) 0.0618(15) 0.0068(11) 0.0158(9) 0.0045(8)
C26 0.0504(11) 0.0358(14) 0.0868(18) 0.0081(13) 0.0468(12) 0.0060(11)
C27 0.0818(15) 0.0359(15) 0.0621(15) -0.0009(11) 0.0528(12) 0.0002(13)
C28 0.0590(14) 0.0494(16) 0.0340(12) -0.0018(11) 0.0195(11) 0.0000(13)
C29 0.0331(9) 0.0380(12) 0.0303(10) 0.0022(9) 0.0121(8) 0.0024(9)

loop_
_atom_type_symbol
_atom_type_description
_atom_type_scat_dispersion_real
_atom_type_scat_dispersion_imag
_atom_type_scat_source
C C 0.0033 0.0016 'International Tables Vol C Tables 4.2.6.8 and 6.1.1.4'
H H 0.0000 0.0000 'International Tables Vol C Tables 4.2.6.8 and 6.1.1.4'
O O 0.0106 0.0060 'International Tables Vol C Tables 4.2.6.8 and 6.1.1.4'
Br Br -0.2901 2.4595 'International Tables Vol C Tables 4.2.6.8 and 6.1.1.4'
I I -0.4742 1.8119 'International Tables Vol C Tables 4.2.6.8 and 6.1.1.4'

loop_
_geom_angle_atom_site_label_1
_geom_angle_atom_site_label_2
_geom_angle_atom_site_label_3
_geom_angle
C7 O2 C8 115.7(2)
C9 O3 C5 117.50(15)
C16 O5 C2 113.35(14)
C4 O6 C23 113.34(15)
C6 C1 C2 123.10(18)
C6 C1 I1 125.78(14)
C2 C1 I1 111.06(13)
O5 C2 C1 103.71(13)
O5 C2 C3 110.66(17)
C1 C2 C3 112.48(16)
C4 C3 C2 109.24(14)
O6 C4 C3 109.20(14)
O6 C4 C5 110.41(16)
C3 C4 C5 109.92(16)
O3 C5 C4 108.79(14)
O3 C5 C6 105.25(16)
C4 C5 C6 112.92(15)
C1 C6 C7 123.66(18)
C1 C6 C5 120.70(16)
C7 C6 C5 115.60(16)
O1 C7 O2 123.44(18)
O1 C7 C6 125.25(19)
O2 C7 C6 111.28(17)
O4 C9 O3 124.29(19)
O4 C9 C10 124.8(2)
O3 C9 C10 110.88(17)
C11 C10 C15 120.2(2)
C11 C10 C9 118.5(2)
C15 C10 C9 121.2(2)
C10 C11 C12 120.0(3)
C13 C12 C11 118.9(3)
C14 C13 C12 121.7(2)
C14 C13 Br1 118.5(2)
C12 C13 Br1 119.8(3)
C13 C14 C15 119.0(3)
C10 C15 C14 119.8(2)
O5 C16 C17 108.22(16)
C18 C17 C22 118.9(2)
C18 C17 C16 120.7(2)
C22 C17 C16 120.4(2)
C17 C18 C19 120.5(2)
C20 C19 C18 119.9(2)
C21 C20 C19 119.8(2)
C20 C21 C22 120.3(2)
C21 C22 C17 120.5(2)
O6 C23 C24 112.99(17)
C29 C24 C25 118.7(2)
C29 C24 C23 120.35(19)
C25 C24 C23 120.9(2)
C24 C25 C26 120.7(2)
C27 C26 C25 120.1(2)
C26 C27 C28 120.4(3)
C27 C28 C29 119.8(3)
C24 C29 C28 120.4(2)

loop_
_geom_bond_atom_site_label_1
_geom_bond_atom_site_label_2
_geom_bond_distance
I1 C1 2.096(2)
Br1 C13 1.886(3)
O1 C7 1.189(3)
O2 C7 1.330(3)
O2 C8 1.440(3)
O3 C9 1.343(3)
O3 C5 1.457(2)
O4 C9 1.204(3)
O5 C16 1.417(2)
O5 C2 1.427(2)
O6 C4 1.409(2)
O6 C23 1.425(3)
C1 C6 1.321(3)
C1 C2 1.512(2)
C2 C3 1.521(3)
C3 C4 1.510(3)
C4 C5 1.517(3)
C5 C6 1.520(3)
C6 C7 1.492(2)
C9 C10 1.485(3)
C10 C11 1.373(3)
C10 C15 1.384(3)
C11 C12 1.390(4)
C12 C13 1.372(5)
C13 C14 1.369(5)
C14 C15 1.389(3)
C16 C17 1.497(3)
C17 C18 1.376(3)
C17 C22 1.383(3)
C18 C19 1.388(3)
C19 C20 1.374(4)
C20 C21 1.368(4)
C21 C22 1.379(4)
C23 C24 1.500(3)
C24 C29 1.381(3)
C24 C25 1.388(3)
C25 C26 1.381(4)
C26 C27 1.357(4)
C27 C28 1.382(4)
C28 C29 1.384(4)
